data_4127406
loop_
_publ_author_name
'Hicks, Jamie'
'Vasko, Petra'
'Goicoechea, Jose M.'
'Aldridge, Simon'

_publ_section_title
;
 Reversible, Room-Temperature C-C Bond Activation of Benzene by an
 Isolable Metal Complex.
;
_journal_issue 28
_journal_name_full 'Journal of the American Chemical Society'
_journal_page_first 11000
_journal_page_last 11003
_journal_paper_doi 10.1021/jacs.9b05925
_journal_volume 141
_journal_year 2019
_chemical_formula_moiety 'C47 H62 Al N2 O, C18 H36 K N2 O6, 3.5(C6 H6)'
_chemical_formula_sum 'C86 H119 Al K N4 O7'
_chemical_formula_weight 1386.92
_space_group_crystal_system monoclinic
_space_group_IT_number 14
_space_group_name_Hall '-P 2yn'
_space_group_name_H-M_alt 'P 1 21/n 1'
_symmetry_space_group_name_Hall '-P 2yn'
_symmetry_space_group_name_H-M 'P 1 21/n 1'
_atom_sites_solution_hydrogens geom
_audit_creation_method SHELXL-2018/3
_cell_angle_alpha 90
_cell_angle_beta 97.22
_cell_angle_gamma 90
_cell_formula_units_Z 4
_cell_length_a 16.51500(10)
_cell_length_b 19.73420(10)
_cell_length_c 25.24260(10)
_cell_measurement_reflns_used 49239
_cell_measurement_temperature 150(2)
_cell_measurement_theta_max 76.1690
_cell_measurement_theta_min 4.0410
_cell_volume 8161.59(7)
_computing_cell_refinement 'CrysAlisPro 1.171.39.46 (Rigaku OD, 2018)'
_computing_data_collection 'CrysAlisPro 1.171.39.46 (Rigaku OD, 2018)'
_computing_data_reduction 'CrysAlisPro 1.171.39.46 (Rigaku OD, 2018)'
_computing_structure_refinement 'SHELXL-2018/3 (Sheldrick, 2018)'
_computing_structure_solution 'SHELXT 2018/2 (Sheldrick, 2018)'
_diffrn_ambient_temperature 150(2)
_diffrn_detector_area_resol_mean 10.4102
_diffrn_measured_fraction_theta_full 1.000
_diffrn_measured_fraction_theta_max 0.995
_diffrn_measurement_device_type 'SuperNova, Dual, Cu at home/near, Atlas'
_diffrn_measurement_method '\w scans'
_diffrn_radiation_type CuK\a
_diffrn_radiation_wavelength 1.54184
_diffrn_reflns_av_R_equivalents 0.0218
_diffrn_reflns_av_unetI/netI 0.0150
_diffrn_reflns_Laue_measured_fraction_full 1.000
_diffrn_reflns_Laue_measured_fraction_max 0.995
_diffrn_reflns_limit_h_max 19
_diffrn_reflns_limit_h_min -20
_diffrn_reflns_limit_k_max 24
_diffrn_reflns_limit_k_min -24
_diffrn_reflns_limit_l_max 31
_diffrn_reflns_limit_l_min -27
_diffrn_reflns_number 91927
_diffrn_reflns_point_group_measured_fraction_full 1.000
_diffrn_reflns_point_group_measured_fraction_max 0.995
_diffrn_reflns_theta_full 67.684
_diffrn_reflns_theta_max 76.160
_diffrn_reflns_theta_min 3.506
_diffrn_source 'micro-focus sealed X-ray tube'
_exptl_absorpt_coefficient_mu 1.090
_exptl_absorpt_correction_T_max 1.00000
_exptl_absorpt_correction_T_min 0.91521
_exptl_absorpt_correction_type multi-scan
_exptl_absorpt_process_details
;
CrysAlisPro 1.171.39.46 (Rigaku Oxford Diffraction, 2018)
Empirical absorption correction using spherical harmonics,
 implemented in SCALE3 ABSPACK scaling algorithm.
;
_exptl_crystal_colour orange
_exptl_crystal_density_diffrn 1.129
_exptl_crystal_description block
_exptl_crystal_F_000 3004
_exptl_crystal_size_max 0.330
_exptl_crystal_size_mid 0.210
_exptl_crystal_size_min 0.170
_refine_diff_density_max 0.639
_refine_diff_density_min -0.517
_refine_diff_density_rms 0.040
_refine_ls_extinction_method none
_refine_ls_goodness_of_fit_ref 1.036
_refine_ls_hydrogen_treatment constr
_refine_ls_matrix_type full
_refine_ls_number_parameters 908
_refine_ls_number_reflns 16996
_refine_ls_number_restraints 48
_refine_ls_restrained_S_all 1.090
_refine_ls_R_factor_all 0.0448
_refine_ls_R_factor_gt 0.0418
_refine_ls_shift/su_max 0.003
_refine_ls_shift/su_mean 0.000
_refine_ls_structure_factor_coef Fsqd
_refine_ls_weighting_details 'w=1/[\s^2^(Fo^2^)+(0.0592P)^2^+3.1579P] where P=(Fo^2^+2Fc^2^)/3'
_refine_ls_weighting_scheme calc
_refine_ls_wR_factor_gt 0.1124
_refine_ls_wR_factor_ref 0.1155
_reflns_Friedel_coverage 0.000
_reflns_number_gt 15778
_reflns_number_total 16996
_reflns_threshold_expression 'I > 2\s(I)'
_cod_data_source_file ja9b05925_si_002.cif
_cod_data_source_block compound_2
_cod_original_cell_volume 8161.65(7)
_cod_database_code 4127406
_shelx_shelxl_version_number 2018/3
_shelx_space_group_comment
;
The symmetry employed for this shelxl refinement is uniquely defined
by the following loop, which should always be used as a source of
symmetry information in preference to the above space-group names.
They are only intended as comments.
;
_shelx_estimated_absorpt_t_min 0.715
_shelx_estimated_absorpt_t_max 0.836

loop_
_space_group_symop_operation_xyz
'x, y, z'
'-x+1/2, y+1/2, -z+1/2'
'-x, -y, -z'
'x-1/2, -y-1/2, z-1/2'

loop_
_atom_site_label
_atom_site_type_symbol
_atom_site_fract_x
_atom_site_fract_y
_atom_site_fract_z
_atom_site_U_iso_or_equiv
_atom_site_adp_type
_atom_site_occupancy
_atom_site_site_symmetry_order
_atom_site_calc_flag
_atom_site_refinement_flags_posn
_atom_site_refinement_flags_adp
K1 K 0.04640(2) 0.22574(2) 0.82262(2) 0.02584(7) Uani 1 1 d . .
Al1 Al 0.40928(2) 0.37158(2) 0.70711(2) 0.02446(8) Uani 1 1 d . .
O1 O 0.35859(5) 0.27286(4) 0.72264(3) 0.02285(17) Uani 1 1 d . .
O2 O -0.00205(6) 0.34940(5) 0.86725(4) 0.0373(2) Uani 1 1 d . .
O3 O -0.10951(6) 0.23579(5) 0.85629(4) 0.0347(2) Uani 1 1 d . .
O4 O 0.20120(6) 0.23208(5) 0.88319(4) 0.0338(2) Uani 1 1 d . .
O5 O 0.09520(6) 0.12300(5) 0.89661(4) 0.0333(2) Uani 1 1 d . .
O6 O 0.07145(6) 0.28468(5) 0.72353(4) 0.0338(2) Uani 1 1 d . .
O7 O -0.00822(6) 0.15763(5) 0.72619(4) 0.0339(2) Uani 1 1 d . .
N1 N 0.47906(6) 0.33192(5) 0.77119(4) 0.02127(19) Uani 1 1 d . .
N2 N 0.37703(6) 0.32537(5) 0.63486(4) 0.02076(19) Uani 1 1 d . .
N3 N 0.15245(7) 0.35124(6) 0.81964(5) 0.0322(2) Uani 1 1 d . .
N4 N -0.05949(7) 0.10063(6) 0.82531(5) 0.0314(2) Uani 1 1 d . .
C1 C 0.39257(7) 0.23704(6) 0.76722(4) 0.0206(2) Uani 1 1 d . .
C2 C 0.45851(7) 0.27261(6) 0.79475(5) 0.0208(2) Uani 1 1 d . .
C3 C 0.49452(8) 0.24205(6) 0.84187(5) 0.0249(2) Uani 1 1 d . .
H3 H 0.538582 0.264050 0.862886 0.030 Uiso 1 1 calc R U
C4 C 0.46660(8) 0.17935(6) 0.85863(5) 0.0276(3) Uani 1 1 d . .
C5 C 0.40370(8) 0.14543(6) 0.82746(5) 0.0276(3) Uani 1 1 d . .
H5 H 0.386225 0.102476 0.838681 0.033 Uiso 1 1 calc R U
C6 C 0.36554(8) 0.17403(6) 0.77940(4) 0.0228(2) Uani 1 1 d . .
C7 C 0.29913(8) 0.13765(6) 0.74160(5) 0.0240(2) Uani 1 1 d . .
C8 C 0.29261(7) 0.17092(6) 0.68605(4) 0.0210(2) Uani 1 1 d . .
C9 C 0.25423(8) 0.14032(6) 0.63927(5) 0.0251(2) Uani 1 1 d . .
H9 H 0.229152 0.097247 0.641439 0.030 Uiso 1 1 calc R U
C10 C 0.25220(8) 0.17203(6) 0.58954(5) 0.0255(2) Uani 1 1 d . .
C11 C 0.29343(8) 0.23357(6) 0.58551(5) 0.0242(2) Uani 1 1 d . .
H11 H 0.294693 0.253585 0.551392 0.029 Uiso 1 1 calc R U
C12 C 0.33290(7) 0.26611(6) 0.63110(5) 0.0203(2) Uani 1 1 d . .
C13 C 0.32563(7) 0.23372(6) 0.67967(4) 0.0197(2) Uani 1 1 d . .
C14 C 0.20099(10) 0.14036(7) 0.54055(5) 0.0349(3) Uani 1 1 d . .
C15 C 0.11004(11) 0.15054(10) 0.54630(7) 0.0497(4) Uani 1 1 d . .
H15A H 0.098505 0.199070 0.548814 0.075 Uiso 1 1 calc R U
H15B H 0.097244 0.127607 0.578667 0.075 Uiso 1 1 calc R U
H15C H 0.076498 0.131430 0.515083 0.075 Uiso 1 1 calc R U
C16 C 0.21765(13) 0.06428(8) 0.53741(6) 0.0487(4) Uani 1 1 d . .
H16A H 0.188309 0.045944 0.504355 0.073 Uiso 1 1 calc R U
H16B H 0.198952 0.041458 0.568152 0.073 Uiso 1 1 calc R U
H16C H 0.276352 0.056703 0.537725 0.073 Uiso 1 1 calc R U
C17 C 0.21737(13) 0.17322(9) 0.48815(6) 0.0525(5) Uani 1 1 d . .
H17A H 0.275424 0.168934 0.484210 0.079 Uiso 1 1 calc R U
H17B H 0.202496 0.221281 0.488412 0.079 Uiso 1 1 calc R U
H17C H 0.184686 0.150518 0.458220 0.079 Uiso 1 1 calc R U
C18 C 0.21680(9) 0.14150(8) 0.76398(5) 0.0337(3) Uani 1 1 d . .
H18A H 0.221581 0.119194 0.798918 0.051 Uiso 1 1 calc R U
H18B H 0.174784 0.118679 0.739425 0.051 Uiso 1 1 calc R U
H18C H 0.201593 0.189079 0.767847 0.051 Uiso 1 1 calc R U
C19 C 0.32213(10) 0.06255(6) 0.73648(5) 0.0363(3) Uani 1 1 d . .
H19A H 0.374742 0.059248 0.722524 0.055 Uiso 1 1 calc R U
H19B H 0.280046 0.039680 0.712007 0.055 Uiso 1 1 calc R U
H19C H 0.326226 0.040901 0.771659 0.055 Uiso 1 1 calc R U
C20 C 0.50925(9) 0.14961(7) 0.91123(5) 0.0331(3) Uani 1 1 d . .
C21 C 0.59957(12) 0.13845(10) 0.90643(6) 0.0525(5) Uani 1 1 d . .
H21A H 0.624862 0.181776 0.898997 0.079 Uiso 1 1 calc R U
H21B H 0.604926 0.106679 0.877230 0.079 Uiso 1 1 calc R U
H21C H 0.626852 0.119732 0.939964 0.079 Uiso 1 1 calc R U
C22 C 0.50071(10) 0.19990(8) 0.95620(5) 0.0371(3) Uani 1 1 d . .
H22A H 0.525835 0.180860 0.990203 0.056 Uiso 1 1 calc R U
H22B H 0.442745 0.208673 0.958115 0.056 Uiso 1 1 calc R U
H22C H 0.528079 0.242418 0.949142 0.056 Uiso 1 1 calc R U
C23 C 0.47077(16) 0.08268(9) 0.92592(7) 0.0691(7) Uani 1 1 d . .
H23A H 0.498796 0.066265 0.960030 0.104 Uiso 1 1 calc R U
H23B H 0.476004 0.049042 0.897998 0.104 Uiso 1 1 calc R U
H23C H 0.412882 0.089913 0.929138 0.104 Uiso 1 1 calc R U
C24 C 0.54562(7) 0.36858(6) 0.79919(5) 0.0230(2) Uani 1 1 d . .
C25 C 0.62561(8) 0.35669(8) 0.78753(6) 0.0335(3) Uani 1 1 d . .
C26 C 0.68933(9) 0.39523(9) 0.81379(7) 0.0440(4) Uani 1 1 d . .
H26 H 0.743262 0.388162 0.805559 0.053 Uiso 1 1 calc R U
C27 C 0.67596(9) 0.44306(9) 0.85116(7) 0.0447(4) Uani 1 1 d . .
H27 H 0.720239 0.468683 0.868550 0.054 Uiso 1 1 calc R U
C28 C 0.59761(9) 0.45376(7) 0.86340(6) 0.0364(3) Uani 1 1 d . .
H28 H 0.588482 0.486623 0.889502 0.044 Uiso 1 1 calc R U
C29 C 0.53180(8) 0.41690(6) 0.83789(5) 0.0265(2) Uani 1 1 d . .
C30 C 0.44703(8) 0.42923(7) 0.85283(5) 0.0308(3) Uani 1 1 d . .
H30 H 0.409599 0.396181 0.832096 0.037 Uiso 1 1 calc R U
C31 C 0.41608(12) 0.49962(10) 0.83714(7) 0.0523(4) Uani 1 1 d . .
H31A H 0.451438 0.533499 0.856758 0.079 Uiso 1 1 calc R U
H31B H 0.360230 0.504813 0.845840 0.079 Uiso 1 1 calc R U
H31C H 0.416567 0.506072 0.798690 0.079 Uiso 1 1 calc R U
C32 C 0.44271(11) 0.41565(10) 0.91183(7) 0.0491(4) Uani 1 1 d . .
H32A H 0.461753 0.369508 0.920686 0.074 Uiso 1 1 calc R U
H32B H 0.386176 0.420510 0.919284 0.074 Uiso 1 1 calc R U
H32C H 0.477407 0.448195 0.933455 0.074 Uiso 1 1 calc R U
C33 C 0.64293(9) 0.30317(10) 0.74753(7) 0.0473(4) Uani 1 1 d . .
H33 H 0.590396 0.279604 0.735016 0.057 Uiso 1 1 calc R U
C34 C 0.70311(16) 0.25019(14) 0.77220(10) 0.0769(7) Uani 1 1 d . .
H34A H 0.756688 0.271235 0.781833 0.115 Uiso 1 1 calc R U
H34B H 0.707695 0.213732 0.746386 0.115 Uiso 1 1 calc R U
H34C H 0.683732 0.231455 0.804294 0.115 Uiso 1 1 calc R U
C35 C 0.6742(2) 0.33470(18) 0.69920(10) 0.0940(9) Uani 1 1 d . .
H35A H 0.635898 0.369694 0.684147 0.141 Uiso 1 1 calc R U
H35B H 0.678971 0.299626 0.672291 0.141 Uiso 1 1 calc R U
H35C H 0.727786 0.355144 0.709943 0.141 Uiso 1 1 calc R U
C36 C 0.37234(7) 0.36560(6) 0.58779(4) 0.0204(2) Uani 1 1 d . .
C37 C 0.30028(7) 0.40182(6) 0.57026(4) 0.0219(2) Uani 1 1 d . .
C38 C 0.29743(8) 0.44221(6) 0.52469(5) 0.0271(2) Uani 1 1 d . .
H38 H 0.248494 0.465611 0.512142 0.032 Uiso 1 1 calc R U
C39 C 0.36474(9) 0.44876(7) 0.49746(5) 0.0326(3) Uani 1 1 d . .
H39 H 0.362151 0.476890 0.466752 0.039 Uiso 1 1 calc R U
C40 C 0.43582(9) 0.41406(7) 0.51525(5) 0.0318(3) Uani 1 1 d . .
H40 H 0.482179 0.419316 0.496834 0.038 Uiso 1 1 calc R U
C41 C 0.44073(8) 0.37159(6) 0.55962(5) 0.0254(2) Uani 1 1 d . .
C42 C 0.51686(8) 0.32959(7) 0.57552(6) 0.0343(3) Uani 1 1 d . .
H42 H 0.521642 0.322039 0.614965 0.041 Uiso 1 1 calc R U
C43 C 0.50807(12) 0.26035(9) 0.54841(12) 0.0687(6) Uani 1 1 d . .
H43A H 0.459168 0.237651 0.557993 0.103 Uiso 1 1 calc R U
H43B H 0.556264 0.232722 0.560253 0.103 Uiso 1 1 calc R U
H43C H 0.503128 0.266238 0.509590 0.103 Uiso 1 1 calc R U
C44 C 0.59492(9) 0.36411(9) 0.56338(7) 0.0429(3) Uani 1 1 d . .
H44A H 0.593297 0.369746 0.524692 0.064 Uiso 1 1 calc R U
H44B H 0.642060 0.336172 0.576956 0.064 Uiso 1 1 calc R U
H44C H 0.599649 0.408636 0.580694 0.064 Uiso 1 1 calc R U
C45 C 0.22620(7) 0.39845(6) 0.60025(5) 0.0239(2) Uani 1 1 d . .
H45 H 0.238345 0.364897 0.629866 0.029 Uiso 1 1 calc R U
C46 C 0.15071(9) 0.37356(8) 0.56429(6) 0.0379(3) Uani 1 1 d . .
H46A H 0.133941 0.407811 0.536998 0.057 Uiso 1 1 calc R U
H46B H 0.106220 0.365765 0.585858 0.057 Uiso 1 1 calc R U
H46C H 0.163566 0.331140 0.546969 0.057 Uiso 1 1 calc R U
C47 C 0.20945(9) 0.46653(7) 0.62529(6) 0.0326(3) Uani 1 1 d . .
H47A H 0.256794 0.479801 0.650524 0.049 Uiso 1 1 calc R U
H47B H 0.161361 0.462635 0.644223 0.049 Uiso 1 1 calc R U
H47C H 0.199432 0.500921 0.597224 0.049 Uiso 1 1 calc R U
C48 C 0.12444(10) 0.40242(8) 0.85546(7) 0.0410(3) Uani 1 1 d . .
H48A H 0.149101 0.446661 0.848228 0.049 Uiso 1 1 calc R U
H48B H 0.143989 0.389836 0.892852 0.049 Uiso 1 1 calc R U
C49 C 0.03276(10) 0.41004(8) 0.84942(7) 0.0434(3) Uani 1 1 d . .
H49A H 0.017650 0.449012 0.870836 0.052 Uiso 1 1 calc R U
H49B H 0.011709 0.418520 0.811528 0.052 Uiso 1 1 calc R U
C50 C -0.08850(9) 0.35460(8) 0.86411(7) 0.0424(3) Uani 1 1 d . .
H50A H -0.112546 0.358793 0.826304 0.051 Uiso 1 1 calc R U
H50B H -0.103199 0.395585 0.883407 0.051 Uiso 1 1 calc R U
C51 C -0.12170(9) 0.29317(9) 0.88822(7) 0.0412(3) Uani 1 1 d . .
H51A H -0.093647 0.286347 0.924852 0.049 Uiso 1 1 calc R U
H51B H -0.180694 0.299251 0.890387 0.049 Uiso 1 1 calc R U
C52 C -0.14213(10) 0.17568(8) 0.87659(7) 0.0421(3) Uani 1 1 d . .
H52A H -0.198544 0.184024 0.884391 0.051 Uiso 1 1 calc R U
H52B H -0.108619 0.161876 0.910145 0.051 Uiso 1 1 calc R U
C53 C -0.14194(9) 0.12041(8) 0.83547(7) 0.0409(3) Uani 1 1 d . .
H53A H -0.170171 0.080152 0.847705 0.049 Uiso 1 1 calc R U
H53B H -0.173098 0.135999 0.801595 0.049 Uiso 1 1 calc R U
C54 C 0.23740(9) 0.33164(8) 0.83762(7) 0.0406(3) Uani 1 1 d . .
H54A H 0.271133 0.373199 0.842204 0.049 Uiso 1 1 calc R U
H54B H 0.257777 0.304099 0.809300 0.049 Uiso 1 1 calc R U
C55 C 0.24913(9) 0.29198(8) 0.88916(7) 0.0431(3) Uani 1 1 d . .
H55A H 0.307435 0.280022 0.898252 0.052 Uiso 1 1 calc R U
H55B H 0.232446 0.319905 0.918525 0.052 Uiso 1 1 calc R U
C56 C 0.20730(10) 0.19329(8) 0.93099(6) 0.0389(3) Uani 1 1 d . .
H56A H 0.173041 0.213776 0.956234 0.047 Uiso 1 1 calc R U
H56B H 0.264571 0.192655 0.948200 0.047 Uiso 1 1 calc R U
C57 C 0.17910(9) 0.12260(8) 0.91743(6) 0.0360(3) Uani 1 1 d . .
H57A H 0.211549 0.103204 0.890690 0.043 Uiso 1 1 calc R U
H57B H 0.187401 0.093932 0.949843 0.043 Uiso 1 1 calc R U
C58 C 0.06955(9) 0.05757(7) 0.87608(6) 0.0353(3) Uani 1 1 d . .
H58A H 0.091011 0.021823 0.901567 0.042 Uiso 1 1 calc R U
H58B H 0.091004 0.049390 0.841738 0.042 Uiso 1 1 calc R U
C59 C -0.02226(10) 0.05542(7) 0.86793(6) 0.0371(3) Uani 1 1 d . .
H59A H -0.040016 0.008364 0.859261 0.045 Uiso 1 1 calc R U
H59B H -0.042712 0.068064 0.901803 0.045 Uiso 1 1 calc R U
C60 C 0.14718(10) 0.37807(7) 0.76488(7) 0.0390(3) Uani 1 1 d . .
H60A H 0.195268 0.407199 0.762112 0.047 Uiso 1 1 calc R U
H60B H 0.097897 0.406864 0.757988 0.047 Uiso 1 1 calc R U
C61 C 0.14347(9) 0.32422(8) 0.72253(6) 0.0384(3) Uani 1 1 d . .
H61A H 0.143066 0.345575 0.687011 0.046 Uiso 1 1 calc R U
H61B H 0.192209 0.294735 0.729019 0.046 Uiso 1 1 calc R U
C62 C 0.05802(11) 0.24095(8) 0.67837(6) 0.0397(3) Uani 1 1 d . .
H62A H 0.104791 0.209618 0.678129 0.048 Uiso 1 1 calc R U
H62B H 0.053009 0.268014 0.645094 0.048 Uiso 1 1 calc R U
C63 C -0.01872(10) 0.20138(8) 0.68116(6) 0.0406(3) Uani 1 1 d . .
H63A H -0.064660 0.232809 0.684128 0.049 Uiso 1 1 calc R U
H63B H -0.031823 0.174358 0.648152 0.049 Uiso 1 1 calc R U
C64 C -0.07640(10) 0.11334(8) 0.72619(6) 0.0391(3) Uani 1 1 d . .
H64A H -0.083945 0.086810 0.692647 0.047 Uiso 1 1 calc R U
H64B H -0.126554 0.140138 0.728349 0.047 Uiso 1 1 calc R U
C65 C -0.06177(10) 0.06603(7) 0.77342(6) 0.0377(3) Uani 1 1 d . .
H65A H -0.105572 0.031483 0.770449 0.045 Uiso 1 1 calc R U
H65B H -0.009307 0.042179 0.772196 0.045 Uiso 1 1 calc R U
C66 C -0.20284(12) 0.23884(11) 0.58657(8) 0.0565(5) Uani 1 1 d . .
H66 H -0.214827 0.280189 0.603214 0.068 Uiso 1 1 calc R U
C67 C -0.24642(16) 0.18172(15) 0.59441(12) 0.0824(7) Uani 1 1 d . .
H67 H -0.289135 0.182998 0.616332 0.099 Uiso 1 1 calc R U
C68 C -0.2277(2) 0.12211(15) 0.57011(14) 0.1057(11) Uani 1 1 d . .
H68 H -0.258053 0.082254 0.575129 0.127 Uiso 1 1 calc R U
C69 C -0.1655(2) 0.11977(12) 0.53872(10) 0.0871(9) Uani 1 1 d . .
H69 H -0.152477 0.078403 0.522513 0.105 Uiso 1 1 calc R U
C70 C -0.12296(14) 0.17684(11) 0.53105(7) 0.0593(5) Uani 1 1 d . .
H70 H -0.080028 0.175602 0.509306 0.071 Uiso 1 1 calc R U
C71 C -0.14176(12) 0.23625(10) 0.55461(7) 0.0507(4) Uani 1 1 d . .
H71 H -0.112080 0.276210 0.548719 0.061 Uiso 1 1 calc R U
C72 C 0.55476(18) 0.12265(16) 0.73192(12) 0.0887(8) Uani 1 1 d . .
H72 H 0.533483 0.146571 0.759768 0.106 Uiso 1 1 calc R U
C73 C 0.52118(15) 0.13054(15) 0.68083(13) 0.0825(8) Uani 1 1 d . .
H73 H 0.475935 0.160145 0.672829 0.099 Uiso 1 1 calc R U
C74 C 0.55167(18) 0.09609(15) 0.63979(12) 0.0832(7) Uani 1 1 d . .
H74 H 0.527573 0.101779 0.603867 0.100 Uiso 1 1 calc R U
C75 C 0.61709(17) 0.05371(11) 0.65179(12) 0.0767(8) Uani 1 1 d . .
H75 H 0.638548 0.029481 0.624165 0.092 Uiso 1 1 calc R U
C76 C 0.65094(18) 0.04647(13) 0.70293(14) 0.0851(8) Uani 1 1 d . .
H76 H 0.697039 0.017819 0.711126 0.102 Uiso 1 1 calc R U
C77 C 0.61934(19) 0.08017(16) 0.74323(13) 0.0919(9) Uani 1 1 d . .
H77 H 0.642738 0.073761 0.779223 0.110 Uiso 1 1 calc R U
C78 C 0.81476(18) 0.45222(18) 0.65058(15) 0.1101(8) Uani 1 1 d D U
H78 H 0.775138 0.467078 0.672228 0.132 Uiso 1 1 calc R U
C79 C 0.8912(2) 0.42961(19) 0.67372(14) 0.1092(8) Uani 1 1 d D U
H79 H 0.904260 0.428013 0.711441 0.131 Uiso 1 1 calc R U
C80 C 0.94673(16) 0.40989(16) 0.64119(12) 0.0932(7) Uani 1 1 d D U
H80 H 0.998693 0.393925 0.656544 0.112 Uiso 1 1 calc R U
C81 C 0.92915(16) 0.41263(15) 0.58716(12) 0.0912(7) Uani 1 1 d D U
H81 H 0.969395 0.400191 0.565176 0.109 Uiso 1 1 calc R U
C82 C 0.85448(17) 0.43302(14) 0.56462(13) 0.0964(8) Uani 1 1 d D U
H82 H 0.841555 0.433678 0.526877 0.116 Uiso 1 1 calc R U
C83 C 0.79814(15) 0.45256(16) 0.59639(14) 0.1022(8) Uani 1 1 d D U
H83 H 0.745783 0.466815 0.580367 0.123 Uiso 1 1 calc R U
C84 C -0.0577(2) 0.45108(19) 0.99915(14) 0.1044(11) Uani 1 1 d . .
H84 H -0.098545 0.417088 0.998546 0.125 Uiso 1 1 calc R U
C85 C 0.0199(2) 0.43303(17) 0.99126(13) 0.0976(9) Uani 1 1 d . .
H85 H 0.033104 0.387007 0.985369 0.117 Uiso 1 1 calc R U
C86 C 0.0779(2) 0.48216(18) 0.99202(13) 0.0964(9) Uani 1 1 d . .
H86 H 0.132053 0.470662 0.986500 0.116 Uiso 1 1 calc R U

loop_
_atom_site_aniso_label
_atom_site_aniso_U_11
_atom_site_aniso_U_22
_atom_site_aniso_U_33
_atom_site_aniso_U_23
_atom_site_aniso_U_13
_atom_site_aniso_U_12
K1 0.02602(13) 0.02690(13) 0.02488(13) 0.00115(9) 0.00431(10) 0.00135(9)
Al1 0.03083(19) 0.02103(17) 0.01953(16) 0.00211(12) -0.00466(13) -0.00182(13)
O1 0.0321(4) 0.0176(4) 0.0167(4) 0.0025(3) -0.0053(3) -0.0022(3)
O2 0.0303(5) 0.0328(5) 0.0496(6) -0.0042(4) 0.0083(4) 0.0048(4)
O3 0.0322(5) 0.0374(5) 0.0368(5) -0.0011(4) 0.0133(4) 0.0019(4)
O4 0.0338(5) 0.0342(5) 0.0316(5) 0.0008(4) -0.0031(4) -0.0029(4)
O5 0.0365(5) 0.0288(5) 0.0336(5) 0.0010(4) 0.0003(4) 0.0046(4)
O6 0.0387(5) 0.0350(5) 0.0292(5) 0.0033(4) 0.0102(4) -0.0018(4)
O7 0.0396(5) 0.0357(5) 0.0245(4) 0.0032(4) -0.0031(4) -0.0033(4)
N1 0.0220(5) 0.0204(5) 0.0203(4) 0.0023(4) -0.0015(4) -0.0006(4)
N2 0.0244(5) 0.0190(4) 0.0180(4) 0.0030(3) -0.0005(3) -0.0033(4)
N3 0.0288(6) 0.0274(5) 0.0409(6) 0.0009(5) 0.0062(5) -0.0005(4)
N4 0.0326(6) 0.0300(6) 0.0317(6) 0.0023(4) 0.0047(4) -0.0023(4)
C1 0.0259(5) 0.0199(5) 0.0152(5) 0.0029(4) -0.0009(4) 0.0028(4)
C2 0.0232(5) 0.0192(5) 0.0197(5) 0.0005(4) 0.0014(4) 0.0025(4)
C3 0.0273(6) 0.0242(6) 0.0215(5) 0.0005(4) -0.0039(4) 0.0015(5)
C4 0.0375(7) 0.0240(6) 0.0193(5) 0.0032(4) -0.0048(5) 0.0029(5)
C5 0.0403(7) 0.0199(5) 0.0208(5) 0.0052(4) -0.0035(5) -0.0019(5)
C6 0.0305(6) 0.0201(5) 0.0170(5) 0.0016(4) -0.0005(4) -0.0002(4)
C7 0.0339(6) 0.0187(5) 0.0182(5) 0.0033(4) -0.0018(4) -0.0045(5)
C8 0.0248(5) 0.0199(5) 0.0175(5) 0.0024(4) 0.0000(4) -0.0005(4)
C9 0.0330(6) 0.0207(5) 0.0207(5) 0.0009(4) -0.0002(5) -0.0071(5)
C10 0.0329(6) 0.0243(6) 0.0184(5) -0.0010(4) -0.0007(4) -0.0045(5)
C11 0.0314(6) 0.0239(6) 0.0168(5) 0.0026(4) 0.0008(4) -0.0034(5)
C12 0.0217(5) 0.0187(5) 0.0200(5) 0.0016(4) 0.0012(4) -0.0005(4)
C13 0.0220(5) 0.0191(5) 0.0169(5) -0.0009(4) -0.0016(4) -0.0002(4)
C14 0.0509(8) 0.0329(7) 0.0194(6) -0.0018(5) -0.0016(5) -0.0138(6)
C15 0.0461(9) 0.0620(11) 0.0363(8) -0.0021(7) -0.0131(7) -0.0113(8)
C16 0.0777(12) 0.0356(8) 0.0323(7) -0.0125(6) 0.0051(7) -0.0129(8)
C17 0.0856(13) 0.0514(9) 0.0183(6) -0.0026(6) -0.0024(7) -0.0287(9)
C18 0.0389(7) 0.0392(7) 0.0229(6) 0.0042(5) 0.0030(5) -0.0133(6)
C19 0.0587(9) 0.0190(6) 0.0272(6) 0.0029(5) -0.0108(6) -0.0022(6)
C20 0.0461(8) 0.0277(6) 0.0221(6) 0.0060(5) -0.0096(5) 0.0015(6)
C21 0.0595(10) 0.0670(11) 0.0285(7) 0.0074(7) -0.0047(7) 0.0357(9)
C22 0.0437(8) 0.0443(8) 0.0211(6) 0.0038(5) -0.0048(5) 0.0074(6)
C23 0.1113(18) 0.0428(9) 0.0410(9) 0.0255(8) -0.0384(10) -0.0237(10)
C24 0.0219(5) 0.0234(5) 0.0224(5) 0.0053(4) -0.0027(4) -0.0015(4)
C25 0.0243(6) 0.0437(8) 0.0315(7) 0.0036(6) -0.0004(5) 0.0015(5)
C26 0.0214(6) 0.0600(10) 0.0489(9) 0.0049(7) -0.0021(6) -0.0054(6)
C27 0.0316(7) 0.0469(9) 0.0514(9) 0.0032(7) -0.0118(6) -0.0143(6)
C28 0.0382(7) 0.0294(7) 0.0382(7) -0.0019(5) -0.0085(6) -0.0062(6)
C29 0.0276(6) 0.0231(6) 0.0271(6) 0.0026(5) -0.0034(5) -0.0014(5)
C30 0.0309(6) 0.0320(7) 0.0287(6) -0.0064(5) 0.0009(5) 0.0016(5)
C31 0.0586(10) 0.0514(10) 0.0489(9) 0.0078(8) 0.0139(8) 0.0262(8)
C32 0.0504(9) 0.0600(10) 0.0382(8) 0.0077(7) 0.0101(7) 0.0055(8)
C33 0.0276(7) 0.0721(12) 0.0419(8) -0.0112(8) 0.0026(6) 0.0110(7)
C34 0.0755(15) 0.0832(16) 0.0685(14) -0.0185(12) -0.0052(11) 0.0390(13)
C35 0.105(2) 0.133(3) 0.0489(12) 0.0021(14) 0.0295(13) 0.0221(19)
C36 0.0269(6) 0.0177(5) 0.0160(5) 0.0003(4) 0.0006(4) -0.0037(4)
C37 0.0277(6) 0.0202(5) 0.0172(5) -0.0007(4) 0.0009(4) -0.0021(4)
C38 0.0343(6) 0.0265(6) 0.0198(5) 0.0036(4) 0.0011(5) 0.0043(5)
C39 0.0453(8) 0.0330(7) 0.0203(6) 0.0091(5) 0.0078(5) 0.0037(6)
C40 0.0372(7) 0.0353(7) 0.0250(6) 0.0059(5) 0.0121(5) 0.0014(5)
C41 0.0293(6) 0.0242(6) 0.0230(6) 0.0015(4) 0.0048(5) -0.0004(5)
C42 0.0294(6) 0.0368(7) 0.0379(7) 0.0100(6) 0.0090(5) 0.0040(5)
C43 0.0445(10) 0.0351(9) 0.126(2) -0.0078(10) 0.0079(11) 0.0102(7)
C44 0.0309(7) 0.0509(9) 0.0483(9) 0.0095(7) 0.0098(6) 0.0020(6)
C45 0.0248(6) 0.0262(6) 0.0201(5) 0.0027(4) 0.0004(4) -0.0002(4)
C46 0.0297(7) 0.0507(9) 0.0316(7) -0.0014(6) -0.0023(5) -0.0074(6)
C47 0.0333(7) 0.0316(7) 0.0341(7) -0.0015(5) 0.0087(5) 0.0029(5)
C48 0.0403(8) 0.0304(7) 0.0527(9) -0.0083(6) 0.0079(7) -0.0048(6)
C49 0.0438(8) 0.0291(7) 0.0588(10) -0.0049(6) 0.0130(7) 0.0046(6)
C50 0.0319(7) 0.0405(8) 0.0561(9) -0.0069(7) 0.0105(6) 0.0097(6)
C51 0.0353(7) 0.0486(9) 0.0421(8) -0.0075(7) 0.0138(6) 0.0068(6)
C52 0.0371(7) 0.0459(8) 0.0467(8) 0.0055(7) 0.0186(6) -0.0004(6)
C53 0.0313(7) 0.0409(8) 0.0515(9) 0.0032(7) 0.0089(6) -0.0068(6)
C54 0.0266(7) 0.0364(7) 0.0586(9) 0.0029(7) 0.0052(6) -0.0058(6)
C55 0.0328(7) 0.0397(8) 0.0533(9) -0.0014(7) -0.0086(6) -0.0057(6)
C56 0.0403(8) 0.0458(8) 0.0283(7) 0.0013(6) -0.0051(6) 0.0014(6)
C57 0.0388(7) 0.0387(7) 0.0293(7) 0.0066(5) -0.0009(5) 0.0079(6)
C58 0.0452(8) 0.0261(6) 0.0340(7) 0.0043(5) 0.0027(6) 0.0041(6)
C59 0.0455(8) 0.0306(7) 0.0357(7) 0.0076(5) 0.0074(6) -0.0044(6)
C60 0.0408(8) 0.0277(7) 0.0500(9) 0.0088(6) 0.0123(6) -0.0017(6)
C61 0.0414(8) 0.0366(7) 0.0403(8) 0.0104(6) 0.0170(6) -0.0014(6)
C62 0.0549(9) 0.0416(8) 0.0232(6) 0.0050(6) 0.0075(6) 0.0025(7)
C63 0.0520(9) 0.0428(8) 0.0244(6) 0.0053(6) -0.0051(6) 0.0012(7)
C64 0.0421(8) 0.0404(8) 0.0325(7) -0.0036(6) -0.0048(6) -0.0073(6)
C65 0.0444(8) 0.0305(7) 0.0371(7) -0.0026(6) 0.0012(6) -0.0071(6)
C66 0.0528(10) 0.0555(11) 0.0605(11) 0.0032(9) 0.0039(8) 0.0157(8)
C67 0.0666(14) 0.0869(18) 0.0990(19) 0.0064(15) 0.0309(14) -0.0047(13)
C68 0.144(3) 0.0701(17) 0.110(2) 0.0031(16) 0.042(2) -0.0446(19)
C69 0.154(3) 0.0453(11) 0.0662(14) -0.0015(10) 0.0301(16) 0.0002(14)
C70 0.0775(13) 0.0633(12) 0.0390(9) 0.0032(8) 0.0149(9) 0.0079(10)
C71 0.0580(10) 0.0517(10) 0.0412(9) 0.0033(7) 0.0012(7) -0.0041(8)
C72 0.0795(17) 0.099(2) 0.0923(19) -0.0249(16) 0.0303(15) 0.0298(15)
C73 0.0553(13) 0.0867(17) 0.111(2) -0.0025(15) 0.0315(14) 0.0165(12)
C74 0.0852(17) 0.0834(17) 0.0859(17) 0.0051(14) 0.0301(14) -0.0167(14)
C75 0.0931(17) 0.0450(11) 0.104(2) -0.0115(11) 0.0593(16) -0.0062(11)
C76 0.0802(16) 0.0601(14) 0.123(2) -0.0092(14) 0.0440(17) 0.0175(12)
C77 0.0868(18) 0.0922(19) 0.099(2) -0.0243(16) 0.0200(15) 0.0231(15)
C78 0.0785(14) 0.1075(17) 0.150(2) 0.0427(17) 0.0355(15) 0.0258(13)
C79 0.0926(16) 0.1088(17) 0.1255(19) 0.0232(16) 0.0107(15) 0.0297(14)
C80 0.0638(12) 0.0909(15) 0.1170(17) -0.0165(14) -0.0191(12) 0.0312(11)
C81 0.0695(13) 0.0786(14) 0.1172(17) -0.0240(13) -0.0208(13) 0.0212(11)
C82 0.0743(13) 0.0682(13) 0.1356(19) 0.0012(13) -0.0299(14) 0.0099(11)
C83 0.0526(11) 0.0916(15) 0.155(2) 0.0414(15) -0.0152(14) 0.0075(11)
C84 0.096(2) 0.112(2) 0.112(2) -0.043(2) 0.0388(18) -0.0468(19)
C85 0.113(2) 0.091(2) 0.096(2) -0.0215(16) 0.0390(18) -0.0221(18)
C86 0.0860(19) 0.112(2) 0.095(2) -0.0256(18) 0.0269(16) -0.0231(17)

loop_
_atom_type_symbol
_atom_type_description
_atom_type_scat_dispersion_real
_atom_type_scat_dispersion_imag
_atom_type_scat_source
C C 0.0181 0.0091 'International Tables Vol C Tables 4.2.6.8 and 6.1.1.4'
H H 0.0000 0.0000 'International Tables Vol C Tables 4.2.6.8 and 6.1.1.4'
N N 0.0311 0.0180 'International Tables Vol C Tables 4.2.6.8 and 6.1.1.4'
O O 0.0492 0.0322 'International Tables Vol C Tables 4.2.6.8 and 6.1.1.4'
Al Al 0.2130 0.2455 'International Tables Vol C Tables 4.2.6.8 and 6.1.1.4'
K K 0.3868 1.0657 'International Tables Vol C Tables 4.2.6.8 and 6.1.1.4'

loop_
_geom_angle_atom_site_label_1
_geom_angle_atom_site_label_2
_geom_angle_atom_site_label_3
_geom_angle
_geom_angle_site_symmetry_3
O5 K1 O4 60.31(3) .
O5 K1 O3 92.69(3) .
O4 K1 O3 129.47(3) .
O5 K1 O7 105.28(3) .
O4 K1 O7 131.24(3) .
O3 K1 O7 95.07(3) .
O5 K1 O6 145.30(3) .
O4 K1 O6 103.77(3) .
O3 K1 O6 118.51(3) .
O7 K1 O6 60.11(3) .
O5 K1 O2 115.34(3) .
O4 K1 O2 91.62(3) .
O3 K1 O2 60.47(3) .
O7 K1 O2 132.35(3) .
O6 K1 O2 94.41(3) .
O5 K1 N4 60.97(3) .
O4 K1 N4 120.78(3) .
O3 K1 N4 59.93(3) .
O7 K1 N4 60.63(3) .
O6 K1 N4 120.15(3) .
O2 K1 N4 119.88(3) .
O5 K1 N3 119.15(3) .
O4 K1 N3 59.33(3) .
O3 K1 N3 120.09(3) .
O7 K1 N3 119.24(3) .
O6 K1 N3 59.71(3) .
O2 K1 N3 60.16(3) .
N4 K1 N3 179.86(4) .
N1 Al1 N2 126.74(4) .
N1 Al1 O1 72.71(4) .
N2 Al1 O1 72.47(4) .
C13 O1 C1 115.47(9) .
C13 O1 Al1 118.71(7) .
C1 O1 Al1 118.50(7) .
C50 O2 C49 111.32(12) .
C50 O2 K1 111.71(8) .
C49 O2 K1 116.78(8) .
C51 O3 C52 111.91(11) .
C51 O3 K1 115.32(8) .
C52 O3 K1 116.81(8) .
C55 O4 C56 112.26(11) .
C55 O4 K1 123.46(8) .
C56 O4 K1 113.59(8) .
C57 O5 C58 111.03(11) .
C57 O5 K1 115.86(8) .
C58 O5 K1 111.26(8) .
C62 O6 C61 111.33(11) .
C62 O6 K1 115.60(8) .
C61 O6 K1 117.04(8) .
C63 O7 C64 110.83(11) .
C63 O7 K1 113.18(8) .
C64 O7 K1 117.26(8) .
C2 N1 C24 115.73(9) .
C2 N1 Al1 121.92(8) .
C24 N1 Al1 121.75(7) .
C12 N2 C36 116.38(9) .
C12 N2 Al1 121.08(7) .
C36 N2 Al1 118.40(7) .
C48 N3 C54 110.66(12) .
C48 N3 C60 110.16(12) .
C54 N3 C60 109.01(12) .
C48 N3 K1 108.55(8) .
C54 N3 K1 107.96(8) .
C60 N3 K1 110.48(8) .
C53 N4 C59 110.16(11) .
C53 N4 C65 110.94(12) .
C59 N4 C65 109.32(11) .
C53 N4 K1 109.71(8) .
C59 N4 K1 108.72(8) .
C65 N4 K1 107.93(8) .
C6 C1 O1 122.35(10) .
C6 C1 C2 126.69(10) .
O1 C1 C2 110.88(10) .
N1 C2 C3 129.31(11) .
N1 C2 C1 115.46(10) .
C3 C2 C1 115.22(11) .
C2 C3 C4 121.05(11) .
C5 C4 C3 120.20(11) .
C5 C4 C20 122.15(11) .
C3 C4 C20 117.63(11) .
C4 C5 C6 120.90(11) .
C1 C6 C5 115.64(11) .
C1 C6 C7 120.80(10) .
C5 C6 C7 123.54(10) .
C6 C7 C18 110.08(10) .
C6 C7 C19 109.71(10) .
C18 C7 C19 108.49(11) .
C6 C7 C8 109.19(9) .
C18 C7 C8 110.45(10) .
C19 C7 C8 108.90(10) .
C13 C8 C9 115.72(10) .
C13 C8 C7 120.59(10) .
C9 C8 C7 123.70(10) .
C10 C9 C8 121.28(11) .
C9 C10 C11 119.69(11) .
C9 C10 C14 119.19(11) .
C11 C10 C14 121.05(11) .
C10 C11 C12 121.06(11) .
N2 C12 C13 115.51(10) .
N2 C12 C11 129.25(10) .
C13 C12 C11 115.24(10) .
C8 C13 O1 122.32(10) .
C8 C13 C12 126.44(10) .
O1 C13 C12 111.22(10) .
C17 C14 C16 108.62(13) .
C17 C14 C15 107.89(14) .
C16 C14 C15 108.46(14) .
C17 C14 C10 112.58(11) .
C16 C14 C10 110.82(12) .
C15 C14 C10 108.36(12) .
C21 C20 C22 109.57(13) .
C21 C20 C23 109.51(16) .
C22 C20 C23 107.49(14) .
C21 C20 C4 109.40(12) .
C22 C20 C4 108.57(11) .
C23 C20 C4 112.26(12) .
C29 C24 C25 119.80(12) .
C29 C24 N1 120.42(11) .
C25 C24 N1 119.77(11) .
C26 C25 C24 118.74(14) .
C26 C25 C33 120.16(13) .
C24 C25 C33 121.10(13) .
C27 C26 C25 121.62(14) .
C26 C27 C28 119.62(13) .
C27 C28 C29 120.88(14) .
C28 C29 C24 119.30(13) .
C28 C29 C30 119.47(12) .
C24 C29 C30 121.22(11) .
C29 C30 C31 111.98(13) .
C29 C30 C32 111.92(12) .
C31 C30 C32 111.15(13) .
C25 C33 C35 111.25(19) .
C25 C33 C34 112.03(15) .
C35 C33 C34 109.92(19) .
C37 C36 C41 119.73(10) .
C37 C36 N2 119.98(10) .
C41 C36 N2 120.25(11) .
C38 C37 C36 119.18(11) .
C38 C37 C45 119.35(11) .
C36 C37 C45 121.47(10) .
C39 C38 C37 121.11(12) .
C40 C39 C38 119.59(11) .
C39 C40 C41 121.32(12) .
C40 C41 C36 119.04(12) .
C40 C41 C42 120.26(11) .
C36 C41 C42 120.62(11) .
C41 C42 C44 113.37(12) .
C41 C42 C43 109.96(13) .
C44 C42 C43 110.20(14) .
C37 C45 C47 111.56(10) .
C37 C45 C46 111.49(10) .
C47 C45 C46 110.64(11) .
N3 C48 C49 113.30(13) .
O2 C49 C48 108.89(13) .
O2 C50 C51 109.65(13) .
O3 C51 C50 109.34(12) .
O3 C52 C53 108.76(12) .
N4 C53 C52 113.26(13) .
N3 C54 C55 114.60(12) .
O4 C55 C54 109.30(12) .
O4 C56 C57 108.71(11) .
O5 C57 C56 109.93(12) .
O5 C58 C59 108.74(12) .
N4 C59 C58 113.84(11) .
N3 C60 C61 113.94(12) .
O6 C61 C60 109.51(11) .
O6 C62 C63 109.00(12) .
O7 C63 C62 109.60(12) .
O7 C64 C65 109.35(12) .
N4 C65 C64 113.53(12) .
C67 C66 C71 119.7(2) .
C66 C67 C68 119.2(2) .
C69 C68 C67 120.7(2) .
C70 C69 C68 119.6(2) .
C69 C70 C71 120.0(2) .
C70 C71 C66 120.81(19) .
C73 C72 C77 119.4(2) .
C72 C73 C74 121.0(3) .
C75 C74 C73 119.0(3) .
C76 C75 C74 119.8(2) .
C75 C76 C77 120.5(3) .
C72 C77 C76 120.3(3) .
C83 C78 C79 118.7(3) .
C80 C79 C78 118.7(3) .
C81 C80 C79 121.2(2) .
C82 C81 C80 120.1(3) .
C81 C82 C83 119.5(3) .
C82 C83 C78 121.7(2) .
C85 C84 C86 121.3(3) 3_567
C86 C85 C84 118.8(3) .
C85 C86 C84 119.8(3) 3_567

loop_
_geom_bond_atom_site_label_1
_geom_bond_atom_site_label_2
_geom_bond_distance
_geom_bond_site_symmetry_2
K1 O5 2.8054(10) .
K1 O4 2.8119(10) .
K1 O3 2.8181(10) .
K1 O7 2.8274(10) .
K1 O6 2.8355(10) .
K1 O2 2.8445(10) .
K1 N4 3.0314(12) .
K1 N3 3.0397(12) .
Al1 N1 2.0219(10) .
Al1 N2 2.0489(10) .
Al1 O1 2.1752(9) .
O1 C13 1.3860(13) .
O1 C1 1.3866(13) .
O2 C50 1.4235(18) .
O2 C49 1.4248(19) .
O3 C51 1.4189(18) .
O3 C52 1.4244(18) .
O4 C55 1.4201(18) .
O4 C56 1.4218(17) .
O5 C57 1.4189(18) .
O5 C58 1.4353(17) .
O6 C62 1.4248(18) .
O6 C61 1.4255(18) .
O7 C63 1.4205(17) .
O7 C64 1.4254(18) .
N1 C2 1.3747(15) .
N1 C24 1.4269(15) .
N2 C12 1.3749(15) .
N2 C36 1.4230(14) .
N3 C48 1.4687(19) .
N3 C54 1.4709(18) .
N3 C60 1.4725(19) .
N4 C53 1.4697(19) .
N4 C59 1.4714(18) .
N4 C65 1.4733(18) .
C1 C6 1.3690(16) .
C1 C2 1.4039(16) .
C2 C3 1.3981(16) .
C3 C4 1.4042(18) .
C4 C5 1.3931(18) .
C4 C20 1.5390(16) .
C5 C6 1.4127(16) .
C6 C7 1.5381(16) .
C7 C18 1.5384(19) .
C7 C19 1.5394(17) .
C7 C8 1.5397(15) .
C8 C13 1.3716(16) .
C8 C9 1.4046(16) .
C9 C10 1.3994(16) .
C10 C11 1.4023(17) .
C10 C14 1.5403(17) .
C11 C12 1.4047(16) .
C12 C13 1.4012(16) .
C14 C17 1.5272(19) .
C14 C16 1.530(2) .
C14 C15 1.540(2) .
C20 C21 1.528(2) .
C20 C22 1.528(2) .
C20 C23 1.531(2) .
C24 C29 1.4043(18) .
C24 C25 1.4086(18) .
C25 C26 1.396(2) .
C25 C33 1.513(2) .
C26 C27 1.372(3) .
C27 C28 1.384(2) .
C28 C29 1.3961(18) .
C29 C30 1.5145(18) .
C30 C31 1.516(2) .
C30 C32 1.524(2) .
C33 C35 1.516(3) .
C33 C34 1.521(3) .
C36 C37 1.4109(17) .
C36 C41 1.4131(17) .
C37 C38 1.3955(16) .
C37 C45 1.5186(16) .
C38 C39 1.3844(19) .
C39 C40 1.384(2) .
C40 C41 1.3931(17) .
C41 C42 1.5172(18) .
C42 C44 1.523(2) .
C42 C43 1.527(2) .
C45 C47 1.5249(18) .
C45 C46 1.5280(17) .
C48 C49 1.510(2) .
C50 C51 1.491(2) .
C52 C53 1.506(2) .
C54 C55 1.510(2) .
C56 C57 1.497(2) .
C58 C59 1.505(2) .
C60 C61 1.503(2) .
C62 C63 1.498(2) .
C64 C65 1.510(2) .
C66 C67 1.365(3) .
C66 C71 1.370(3) .
C67 C68 1.380(4) .
C68 C69 1.374(4) .
C69 C70 1.354(3) .
C70 C71 1.368(3) .
C72 C73 1.347(4) .
C72 C77 1.358(4) .
C73 C74 1.386(4) .
C74 C75 1.370(4) .
C75 C76 1.348(4) .
C76 C77 1.372(4) .
C78 C83 1.361(4) .
C78 C79 1.396(4) .
C79 C80 1.362(4) .
C80 C81 1.359(4) .
C81 C82 1.353(3) .
C82 C83 1.358(4) .
C84 C85 1.369(5) .
C84 C86 1.384(5) 3_567
C85 C86 1.361(4) .
